data_1539520
loop_
_publ_author_name
'Steeman, R.A.'
'Frikkee, E.'
'Mentink, S.A.M.'
'Mydosh, J.A.'
'Menovsky, A.A.'
'Nieuwenhuys, G.J.'

_publ_section_title
;
 Hybridization effects in U Pt2 Si2
;
_journal_name_full 'Journal of Physics: Condensed Matter'
_journal_page_first 4059
_journal_page_last 4066
_journal_volume 2
_journal_year 1990
_chemical_formula_sum 'Pt2 Si2 U'
_chemical_name_systematic 'Pt2 U Si2'
_space_group_IT_number 129
_symmetry_space_group_name_Hall 'P 4ab 2ab -1ab'
_symmetry_space_group_name_H-M 'P 4/n m m :1'
_cell_angle_alpha 90
_cell_angle_beta 90
_cell_angle_gamma 90
_cell_formula_units_Z 2
_cell_length_a 4.1972
_cell_length_b 4.1972
_cell_length_c 9.6906
_cell_volume 170.714
_citation_journal_id_ASTM JCOMEL
_cod_data_source_file Steeman_JCOMEL_1990_1532.cif
_cod_data_source_block Pt2Si2U1
_cod_original_cell_volume 170.7143
_cod_original_sg_symbol_Hall '-P 4a 2a (x-1/4,y+1/4,z)'
_cod_original_formula_sum 'Pt2 Si2 U1'
_cod_database_code 1539520

loop_
_symmetry_equiv_pos_as_xyz
x,y,z
-y+1/2,x+1/2,z
-x,-y,z
y+1/2,-x+1/2,z
x+1/2,-y+1/2,-z
y,x,-z
-x+1/2,y+1/2,-z
-y,-x,-z
-x+1/2,-y+1/2,-z
y,-x,-z
x+1/2,y+1/2,-z
-y,x,-z
-x,y,z
-y+1/2,-x+1/2,z
x,-y,z
y+1/2,x+1/2,z

loop_
_atom_site_label
_atom_site_type_symbol
_atom_site_fract_x
_atom_site_fract_y
_atom_site_fract_z
_atom_site_occupancy
_atom_site_U_iso_or_equiv
U1 U+4 0 0.5 0.2515 1 0.0
Pt1 Pt+2 0 0 0 1 0.0
Pt2 Pt+2 0 0.5 0.6221 1 0.0
Si2 Si-4 0 0.5 0.8665 1 0.0
Si1 Si-4 0 0 0.5 1 0.0
